data_4085287
loop_
_publ_author_name
'Kotyk, Christopher M.'
'MacDonald, Matthew R.'
'Ziller, Joseph W.'
'Evans, William J.'

_publ_section_title
;
 Reactivity of the Ln2+Complexes [K(2.2.2-cryptand)][(C5H4SiMe3)3Ln]:
 Reduction of Naphthalene and Biphenyl
;
_journal_issue 11
_journal_name_full Organometallics
_journal_page_first 2287
_journal_paper_doi 10.1021/om501063h
_journal_volume 34
_journal_year 2015
_chemical_formula_sum 'C48 H78 K La N2 O7 Si2'
_chemical_formula_weight 1029.31
_chemical_name_systematic
; 
 ? 
;
_space_group_crystal_system triclinic
_space_group_IT_number 2
_space_group_name_Hall '-P 1'
_space_group_name_H-M_alt 'P -1'
_symmetry_space_group_name_Hall '-P 1'
_symmetry_space_group_name_H-M 'P -1'
_atom_sites_solution_hydrogens mixed
_atom_sites_solution_primary direct
_atom_sites_solution_secondary difmap
_audit_creation_method SHELXL-2013
_cell_angle_alpha 101.8721(9)
_cell_angle_beta 100.7304(9)
_cell_angle_gamma 97.3023(9)
_cell_formula_units_Z 2
_cell_length_a 12.2805(9)
_cell_length_b 14.5596(11)
_cell_length_c 15.7729(12)
_cell_measurement_reflns_used 9954
_cell_measurement_temperature 88(2)
_cell_measurement_theta_max 28.24
_cell_measurement_theta_min 2.40
_cell_volume 2671.2(3)
_computing_cell_refinement 'Bruker SAINT 7.68a, 2009'
_computing_data_collection 'Bruker APEX2 2012.4-0, 2012'
_computing_data_reduction 'Bruker SAINT 7.68a, 2009'
_computing_molecular_graphics 'Bruker SHELXTL'
_computing_publication_material 'Bruker SHELXTL'
_computing_structure_refinement 'SHELXL-2013 (Sheldrick, 2013)'
_computing_structure_solution 'Bruker SHELXTL 2013/1'
_diffrn_ambient_temperature 88(2)
_diffrn_measured_fraction_theta_full 0.998
_diffrn_measured_fraction_theta_max 0.952
_diffrn_measurement_device_type 'Bruker SMART APEX II CCD'
_diffrn_measurement_method '\f and \w scans'
_diffrn_radiation_type MoK\a
_diffrn_radiation_wavelength 0.71073
_diffrn_reflns_av_R_equivalents 0.0190
_diffrn_reflns_av_unetI/netI 0.0226
_diffrn_reflns_Laue_measured_fraction_full 0.998
_diffrn_reflns_Laue_measured_fraction_max 0.952
_diffrn_reflns_limit_h_max 15
_diffrn_reflns_limit_h_min -15
_diffrn_reflns_limit_k_max 19
_diffrn_reflns_limit_k_min -18
_diffrn_reflns_limit_l_max 20
_diffrn_reflns_limit_l_min -20
_diffrn_reflns_number 31949
_diffrn_reflns_point_group_measured_fraction_full 0.998
_diffrn_reflns_point_group_measured_fraction_max 0.952
_diffrn_reflns_theta_full 25.242
_diffrn_reflns_theta_max 28.310
_diffrn_reflns_theta_min 1.713
_diffrn_source 'fine-focus sealed tube'
_exptl_absorpt_coefficient_mu 0.969
_exptl_absorpt_correction_T_max 0.7457
_exptl_absorpt_correction_T_min 0.6103
_exptl_absorpt_correction_type numerical
_exptl_absorpt_process_details 'Bruker SADABS 2012/1'
_exptl_crystal_colour green
_exptl_crystal_density_diffrn 1.280
_exptl_crystal_density_meas not_measured
_exptl_crystal_density_method not_measured
_exptl_crystal_description polyhedron
_exptl_crystal_F_000 1080
_exptl_crystal_size_max 0.526
_exptl_crystal_size_mid 0.512
_exptl_crystal_size_min 0.217
_refine_diff_density_max 1.522
_refine_diff_density_min -1.619
_refine_diff_density_rms 0.070
_refine_ls_extinction_method none
_refine_ls_goodness_of_fit_ref 1.045
_refine_ls_hydrogen_treatment mixed
_refine_ls_matrix_type full
_refine_ls_number_parameters 589
_refine_ls_number_reflns 12661
_refine_ls_number_restraints 3
_refine_ls_restrained_S_all 1.045
_refine_ls_R_factor_all 0.0382
_refine_ls_R_factor_gt 0.0338
_refine_ls_shift/su_max 0.001
_refine_ls_shift/su_mean 0.000
_refine_ls_structure_factor_coef Fsqd
_refine_ls_weighting_details 'w=1/[\s^2^(Fo^2^)+(0.0435P)^2^+2.5981P] where P=(Fo^2^+2Fc^2^)/3'
_refine_ls_weighting_scheme calc
_refine_ls_wR_factor_gt 0.0857
_refine_ls_wR_factor_ref 0.0891
_reflns_Friedel_coverage 0.000
_reflns_number_gt 11497
_reflns_number_total 12661
_reflns_threshold_expression 'I > 2\s(I)'
_cod_data_source_file om501063h_si_002.cif
_cod_data_source_block cmk6
_cod_depositor_comments 'Adding full bibliography for 4085286--4085294.cif.'
_cod_database_code 4085287
_shelx_space_group_comment
; 
The symmetry employed for this shelxl refinement is uniquely defined 
by the following loop, which should always be used as a source of 
symmetry information in preference to the above space-group names. 
They are only intended as comments. 
;
_shelx_estimated_absorpt_t_min 0.630
_shelx_estimated_absorpt_t_max 0.817
_shelxl_version_number 2013-3

loop_
_space_group_symop_operation_xyz
'x, y, z'
'-x, -y, -z'

loop_
_atom_site_label
_atom_site_type_symbol
_atom_site_fract_x
_atom_site_fract_y
_atom_site_fract_z
_atom_site_U_iso_or_equiv
_atom_site_adp_type
_atom_site_occupancy
_atom_site_site_symmetry_order
_atom_site_calc_flag
_atom_site_refinement_flags_posn
_atom_site_refinement_flags_adp
_atom_site_refinement_flags_occupancy
_atom_site_disorder_assembly
_atom_site_disorder_group
La1 La 0.23664(2) 0.13339(2) 0.29350(2) 0.02991(5) Uani 1 1 d . . . . .
Si1 Si -0.03620(6) 0.15174(5) 0.40872(5) 0.03600(15) Uani 1 1 d . . . . .
Si2 Si 0.49815(6) -0.02059(5) 0.29284(5) 0.03723(15) Uani 1 1 d . . . . .
C1 C 0.1831(2) 0.27140(19) 0.4304(2) 0.0459(6) Uani 1 1 d . . . . .
H1A H 0.1523 0.3222 0.4112 0.055 Uiso 1 1 calc R U . . .
C2 C 0.2987(2) 0.2714(2) 0.4600(2) 0.0494(7) Uani 1 1 d . . . . .
H2A H 0.3587 0.3210 0.4635 0.059 Uiso 1 1 calc R U . . .
C3 C 0.3086(2) 0.1844(2) 0.48357(18) 0.0433(6) Uani 1 1 d . . . . .
H3A H 0.3771 0.1648 0.5056 0.052 Uiso 1 1 calc R U . . .
C4 C 0.1999(2) 0.13102(18) 0.46891(16) 0.0360(5) Uani 1 1 d . . . . .
H4A H 0.1829 0.0700 0.4807 0.043 Uiso 1 1 calc R U . . .
C5 C 0.1196(2) 0.18377(18) 0.43352(18) 0.0374(5) Uani 1 1 d . . . . .
C6 C -0.0864(2) 0.0208(2) 0.3615(2) 0.0471(7) Uani 1 1 d . . . . .
H6A H -0.0486 -0.0149 0.4009 0.071 Uiso 1 1 calc R U . . .
H6B H -0.0691 0.0026 0.3027 0.071 Uiso 1 1 calc R U . . .
H6C H -0.1679 0.0062 0.3560 0.071 Uiso 1 1 calc R U . . .
C7 C -0.0913(2) 0.1855(2) 0.5118(2) 0.0475(6) Uani 1 1 d . . . . .
H7A H -0.0566 0.1540 0.5566 0.071 Uiso 1 1 calc R U . . .
H7B H -0.1731 0.1653 0.4979 0.071 Uiso 1 1 calc R U . . .
H7C H -0.0730 0.2547 0.5349 0.071 Uiso 1 1 calc R U . . .
C8 C -0.0982(3) 0.2169(2) 0.3265(2) 0.0556(8) Uani 1 1 d . . . . .
H8A H -0.0782 0.1936 0.2696 0.083 Uiso 1 1 calc R U . . .
H8B H -0.0687 0.2853 0.3483 0.083 Uiso 1 1 calc R U . . .
H8C H -0.1803 0.2062 0.3185 0.083 Uiso 1 1 calc R U . . .
C9 C 0.27464(19) -0.04833(15) 0.32885(15) 0.0285(4) Uani 1 1 d . . . . .
H9A H 0.3016 -0.0491 0.3892 0.034 Uiso 1 1 calc R U . . .
C10 C 0.1617(2) -0.06350(17) 0.28556(18) 0.0351(5) Uani 1 1 d . . . . .
H10A H 0.0990 -0.0760 0.3114 0.042 Uiso 1 1 calc R U . . .
C11 C 0.1563(2) -0.05718(17) 0.19716(18) 0.0400(6) Uani 1 1 d . . . . .
H11A H 0.0897 -0.0644 0.1529 0.048 Uiso 1 1 calc R U . . .
C12 C 0.2676(2) -0.03824(16) 0.18587(15) 0.0337(5) Uani 1 1 d . . . . .
H12A H 0.2886 -0.0312 0.1322 0.040 Uiso 1 1 calc R U . . .
C13 C 0.34333(18) -0.03143(15) 0.26798(14) 0.0272(4) Uani 1 1 d . . . . .
C14 C 0.5552(4) 0.0303(4) 0.4233(3) 0.0376(10) Uani 0.5 1 d . . P A 1
H14A H 0.5194 -0.0118 0.4551 0.056 Uiso 0.5 1 calc R U P A 1
H14B H 0.5373 0.0942 0.4407 0.056 Uiso 0.5 1 calc R U P A 1
H14C H 0.6369 0.0335 0.4382 0.056 Uiso 0.5 1 calc R U P A 1
C15 C 0.5729(5) 0.0621(5) 0.2420(4) 0.0508(14) Uani 0.5 1 d . . P A 1
H15A H 0.5460 0.0432 0.1774 0.076 Uiso 0.5 1 calc R U P A 1
H15B H 0.6538 0.0610 0.2572 0.076 Uiso 0.5 1 calc R U P A 1
H15C H 0.5592 0.1267 0.2642 0.076 Uiso 0.5 1 calc R U P A 1
C16 C 0.5452(5) -0.1377(4) 0.2740(5) 0.0532(17) Uani 0.5 1 d . . P A 1
H16A H 0.5306 -0.1658 0.2100 0.080 Uiso 0.5 1 calc R U P A 1
H16B H 0.5038 -0.1802 0.3024 0.080 Uiso 0.5 1 calc R U P A 1
H16C H 0.6260 -0.1291 0.2994 0.080 Uiso 0.5 1 calc R U P A 1
C14B C 0.5662(5) 0.0892(6) 0.3648(5) 0.065(2) Uani 0.5 1 d . . P A 2
H14D H 0.5408 0.1414 0.3403 0.098 Uiso 0.5 1 calc R U P A 2
H14E H 0.6478 0.0941 0.3708 0.098 Uiso 0.5 1 calc R U P A 2
H14F H 0.5480 0.0931 0.4232 0.098 Uiso 0.5 1 calc R U P A 2
C15B C 0.5425(4) -0.0281(4) 0.1797(4) 0.0412(12) Uani 0.5 1 d . . P A 2
H15D H 0.5125 -0.0916 0.1409 0.062 Uiso 0.5 1 calc R U P A 2
H15E H 0.6248 -0.0166 0.1897 0.062 Uiso 0.5 1 calc R U P A 2
H15F H 0.5126 0.0201 0.1514 0.062 Uiso 0.5 1 calc R U P A 2
C16B C 0.5342(5) -0.1242(6) 0.3315(5) 0.0575(18) Uani 0.5 1 d . . P A 2
H16D H 0.5041 -0.1817 0.2839 0.086 Uiso 0.5 1 calc R U P A 2
H16E H 0.5017 -0.1291 0.3830 0.086 Uiso 0.5 1 calc R U P A 2
H16F H 0.6162 -0.1178 0.3486 0.086 Uiso 0.5 1 calc R U P A 2
C17 C 0.1214(4) 0.2013(4) 0.1750(4) 0.0284(9) Uiso 0.5 1 d D . P B 1
H17A H 0.0421(7) 0.195(4) 0.168(4) 0.034 Uiso 0.5 1 d D U P C 1
C18 C 0.1899(5) 0.2895(4) 0.2322(4) 0.0369(11) Uiso 0.5 1 d . . P B 1
H18A H 0.1556 0.3389 0.2601 0.044 Uiso 0.5 1 calc R U P B 1
C19 C 0.3077(6) 0.2997(4) 0.2449(4) 0.0399(12) Uiso 0.5 1 d . . P B 1
H19A H 0.3531 0.3561 0.2831 0.048 Uiso 0.5 1 calc R U P B 1
C17B C 0.1102(5) 0.1713(4) 0.1425(4) 0.0381(11) Uiso 0.5 1 d D . P B 2
H17B H 0.0313(10) 0.156(4) 0.119(4) 0.046 Uiso 0.5 1 d D U P D 2
C18B C 0.1529(5) 0.2635(5) 0.1999(4) 0.0415(12) Uiso 0.5 1 d . . P B 2
H18B H 0.0998 0.3023 0.2158 0.050 Uiso 0.5 1 calc R U P B 2
C19B C 0.2624(6) 0.2994(4) 0.2330(4) 0.0405(12) Uiso 0.5 1 d . . P B 2
H19B H 0.2853 0.3613 0.2712 0.049 Uiso 0.5 1 calc R U P B 2
C20 C 0.3556(2) 0.2341(2) 0.2060(2) 0.0489(7) Uani 1 1 d D . . . .
H20A H 0.4336(7) 0.258(2) 0.215(2) 0.059 Uiso 1 1 d D U . . .
C21 C 0.3022(2) 0.16714(19) 0.12256(18) 0.0391(6) Uani 1 1 d . . . . .
C22 C 0.3613(3) 0.1206(3) 0.0635(2) 0.0607(9) Uani 1 1 d . . . . .
H22A H 0.4410 0.1314 0.0727 0.073 Uiso 1 1 calc R U . E 1
C23 C 0.2837(7) 0.0505(4) -0.0175(4) 0.0391(11) Uiso 0.5 1 d . . P B 1
H23A H 0.3156 0.0119 -0.0592 0.047 Uiso 0.5 1 calc R U P B 1
C24 C 0.1697(5) 0.0424(4) -0.0306(4) 0.0387(11) Uiso 0.5 1 d . . P B 1
H24A H 0.1242 0.0000 -0.0827 0.046 Uiso 0.5 1 calc R U P B 1
C25 C 0.1182(4) 0.0938(4) 0.0292(3) 0.0312(10) Uiso 0.5 1 d . . P B 1
H25A H 0.0389 0.0902 0.0179 0.037 Uiso 0.5 1 calc R U P B 1
C23B C 0.3362(7) 0.0594(5) -0.0098(4) 0.0518(15) Uiso 0.5 1 d . . P B 2
H23B H 0.3902 0.0361 -0.0407 0.062 Uiso 0.5 1 calc R U P B 2
C24B C 0.2219(7) 0.0304(5) -0.0396(5) 0.0502(14) Uiso 0.5 1 d . . P B 2
H24B H 0.1935 -0.0163 -0.0938 0.060 Uiso 0.5 1 calc R U P B 2
C25B C 0.1481(6) 0.0682(5) 0.0080(5) 0.0436(12) Uiso 0.5 1 d . . P B 2
H25B H 0.0701 0.0458 -0.0161 0.052 Uiso 0.5 1 calc R U P B 2
C26 C 0.1817(2) 0.1461(2) 0.0999(2) 0.0499(8) Uani 1 1 d . . . . .
K1 K 0.78213(4) 0.49281(4) 0.11100(3) 0.02881(10) Uani 1 1 d . . . . .
O1 O 0.66460(14) 0.62403(13) 0.03636(11) 0.0344(4) Uani 1 1 d . . . . .
O2 O 0.67033(13) 0.44575(13) -0.07115(10) 0.0339(4) Uani 1 1 d . . . . .
O3 O 1.00346(13) 0.60094(13) 0.17278(11) 0.0354(4) Uani 1 1 d . . . . .
O4 O 0.97188(13) 0.40424(12) 0.09716(11) 0.0330(3) Uani 1 1 d . . . . .
O5 O 0.72016(14) 0.53107(14) 0.27580(11) 0.0380(4) Uani 1 1 d . . . . .
O6 O 0.65750(14) 0.34403(14) 0.16646(11) 0.0387(4) Uani 1 1 d . . . . .
N1 N 0.81312(17) 0.69392(16) 0.21563(14) 0.0367(4) Uani 1 1 d . . . . .
N2 N 0.75252(17) 0.29074(16) 0.00567(13) 0.0355(4) Uani 1 1 d . . . . .
C27 C 0.7288(2) 0.7432(2) 0.17278(19) 0.0452(6) Uani 1 1 d . . . . .
H27A H 0.7528 0.8127 0.1969 0.054 Uiso 1 1 calc R U . . .
H27B H 0.6563 0.7247 0.1888 0.054 Uiso 1 1 calc R U . . .
C28 C 0.7102(3) 0.7227(2) 0.0735(2) 0.0507(7) Uani 1 1 d . . . . .
H28A H 0.6576 0.7624 0.0503 0.061 Uiso 1 1 calc R U . . .
H28B H 0.7825 0.7388 0.0562 0.061 Uiso 1 1 calc R U . . .
C29 C 0.6357(2) 0.6054(2) -0.05832(16) 0.0372(5) Uani 1 1 d . . . . .
H29A H 0.7034 0.6227 -0.0811 0.045 Uiso 1 1 calc R U . . .
H29B H 0.5795 0.6445 -0.0770 0.045 Uiso 1 1 calc R U . . .
C30 C 0.5886(2) 0.5026(2) -0.09538(15) 0.0367(5) Uani 1 1 d . . . . .
H30A H 0.5209 0.4856 -0.0724 0.044 Uiso 1 1 calc R U . . .
H30B H 0.5660 0.4898 -0.1609 0.044 Uiso 1 1 calc R U . . .
C31 C 0.6280(2) 0.3476(2) -0.10999(16) 0.0404(6) Uani 1 1 d . . . . .
H31A H 0.6030 0.3378 -0.1751 0.049 Uiso 1 1 calc R U . . .
H31B H 0.5623 0.3267 -0.0863 0.049 Uiso 1 1 calc R U . . .
C32 C 0.7180(2) 0.2892(2) -0.08962(16) 0.0408(6) Uani 1 1 d . . . . .
H32A H 0.6903 0.2224 -0.1233 0.049 Uiso 1 1 calc R U . . .
H32B H 0.7849 0.3133 -0.1105 0.049 Uiso 1 1 calc R U . . .
C33 C 0.9271(2) 0.7417(2) 0.2177(2) 0.0488(7) Uani 1 1 d . . . . .
H33A H 0.9433 0.8039 0.2614 0.059 Uiso 1 1 calc R U . . .
H33B H 0.9287 0.7547 0.1587 0.059 Uiso 1 1 calc R U . . .
C34 C 1.0190(2) 0.6858(2) 0.2412(2) 0.0486(7) Uani 1 1 d . . . . .
H34A H 1.0934 0.7247 0.2471 0.058 Uiso 1 1 calc R U . . .
H34B H 1.0162 0.6692 0.2986 0.058 Uiso 1 1 calc R U . . .
C35 C 1.08678(19) 0.5443(2) 0.19299(16) 0.0387(6) Uani 1 1 d . . . . .
H35A H 1.0755 0.5185 0.2447 0.046 Uiso 1 1 calc R U . . .
H35B H 1.1626 0.5840 0.2084 0.046 Uiso 1 1 calc R U . . .
C36 C 1.07814(19) 0.4642(2) 0.11419(16) 0.0367(5) Uani 1 1 d . . . . .
H36A H 1.0858 0.4898 0.0617 0.044 Uiso 1 1 calc R U . . .
H36B H 1.1393 0.4272 0.1261 0.044 Uiso 1 1 calc R U . . .
C37 C 0.9614(2) 0.32380(19) 0.02496(16) 0.0373(5) Uani 1 1 d . . . . .
H37A H 1.0294 0.2938 0.0334 0.045 Uiso 1 1 calc R U . . .
H37B H 0.9543 0.3445 -0.0315 0.045 Uiso 1 1 calc R U . . .
C38 C 0.8592(2) 0.25314(19) 0.02112(17) 0.0392(5) Uani 1 1 d . . . . .
H38A H 0.8547 0.1963 -0.0271 0.047 Uiso 1 1 calc R U . . .
H38B H 0.8680 0.2326 0.0777 0.047 Uiso 1 1 calc R U . . .
C39 C 0.7998(2) 0.6962(2) 0.30677(18) 0.0430(6) Uani 1 1 d . . . . .
H39A H 0.7891 0.7609 0.3346 0.052 Uiso 1 1 calc R U . . .
H39B H 0.8698 0.6835 0.3415 0.052 Uiso 1 1 calc R U . . .
C40 C 0.7021(2) 0.6249(2) 0.31153(18) 0.0445(6) Uani 1 1 d . . . . .
H40A H 0.6955 0.6314 0.3740 0.053 Uiso 1 1 calc R U . . .
H40B H 0.6313 0.6368 0.2772 0.053 Uiso 1 1 calc R U . . .
C41 C 0.6423(2) 0.4596(2) 0.29290(17) 0.0419(6) Uani 1 1 d . . . . .
H41A H 0.5650 0.4615 0.2619 0.050 Uiso 1 1 calc R U . . .
H41B H 0.6448 0.4713 0.3574 0.050 Uiso 1 1 calc R U . . .
C42 C 0.6723(2) 0.3651(2) 0.26089(17) 0.0412(6) Uani 1 1 d . . . . .
H42A H 0.7516 0.3651 0.2885 0.049 Uiso 1 1 calc R U . . .
H42B H 0.6240 0.3155 0.2782 0.049 Uiso 1 1 calc R U . . .
C43 C 0.6807(2) 0.2516(2) 0.13370(18) 0.0437(6) Uani 1 1 d . . . . .
H43A H 0.6289 0.2032 0.1495 0.052 Uiso 1 1 calc R U . . .
H43B H 0.7587 0.2477 0.1613 0.052 Uiso 1 1 calc R U . . .
C44 C 0.6659(2) 0.2319(2) 0.03399(18) 0.0443(6) Uani 1 1 d . . . . .
H44A H 0.6685 0.1638 0.0108 0.053 Uiso 1 1 calc R U . . .
H44B H 0.5909 0.2439 0.0077 0.053 Uiso 1 1 calc R U . . .
O7 O 0.6040(3) 0.40811(18) -0.51164(17) 0.0704(7) Uani 1 1 d . . . . .
C45 C 0.6174(4) 0.4646(3) -0.4250(2) 0.0676(9) Uani 1 1 d . . . . .
H45A H 0.5552 0.5014 -0.4220 0.081 Uiso 1 1 calc R U . . .
H45B H 0.6894 0.5100 -0.4082 0.081 Uiso 1 1 calc R U . . .
C46 C 0.6168(3) 0.3989(3) -0.3629(3) 0.0751(12) Uani 1 1 d . . . . .
H46A H 0.5394 0.3733 -0.3598 0.090 Uiso 1 1 calc R U . . .
H46B H 0.6610 0.4305 -0.3024 0.090 Uiso 1 1 calc R U . . .
C47 C 0.6745(4) 0.3202(3) -0.4104(3) 0.0784(12) Uani 1 1 d . . . . .
H47A H 0.7575 0.3381 -0.3938 0.094 Uiso 1 1 calc R U . . .
H47B H 0.6520 0.2581 -0.3966 0.094 Uiso 1 1 calc R U . . .
C48 C 0.6308(3) 0.3175(2) -0.5050(3) 0.0638(9) Uani 1 1 d . . . . .
H48A H 0.6882 0.3018 -0.5396 0.077 Uiso 1 1 calc R U . . .
H48B H 0.5627 0.2679 -0.5292 0.077 Uiso 1 1 calc R U . . .

loop_
_atom_site_aniso_label
_atom_site_aniso_U_11
_atom_site_aniso_U_22
_atom_site_aniso_U_33
_atom_site_aniso_U_23
_atom_site_aniso_U_13
_atom_site_aniso_U_12
La1 0.02915(7) 0.02491(7) 0.04126(8) 0.01360(5) 0.01229(5) 0.00892(5)
Si1 0.0308(3) 0.0351(3) 0.0444(4) 0.0068(3) 0.0102(3) 0.0153(3)
Si2 0.0276(3) 0.0428(4) 0.0479(4) 0.0137(3) 0.0156(3) 0.0145(3)
C1 0.0457(15) 0.0289(12) 0.0618(17) -0.0002(11) 0.0169(13) 0.0116(11)
C2 0.0436(15) 0.0370(14) 0.0584(17) -0.0085(12) 0.0139(13) 0.0014(11)
C3 0.0335(12) 0.0487(15) 0.0420(14) -0.0032(11) 0.0077(10) 0.0096(11)
C4 0.0338(12) 0.0374(12) 0.0373(12) 0.0045(10) 0.0106(10) 0.0112(10)
C5 0.0344(12) 0.0326(12) 0.0454(14) 0.0027(10) 0.0122(10) 0.0123(10)
C6 0.0306(12) 0.0396(14) 0.0687(19) 0.0038(13) 0.0122(12) 0.0100(11)
C7 0.0359(13) 0.0556(17) 0.0508(16) 0.0038(13) 0.0140(12) 0.0146(12)
C8 0.0459(16) 0.0616(19) 0.068(2) 0.0250(16) 0.0128(14) 0.0248(14)
C9 0.0305(11) 0.0273(10) 0.0329(11) 0.0122(8) 0.0108(9) 0.0097(8)
C10 0.0279(11) 0.0284(11) 0.0522(14) 0.0160(10) 0.0106(10) 0.0031(9)
C11 0.0351(12) 0.0303(12) 0.0466(14) 0.0126(10) -0.0077(10) -0.0050(10)
C12 0.0453(13) 0.0261(10) 0.0277(11) 0.0063(8) 0.0050(9) 0.0029(9)
C13 0.0280(10) 0.0275(10) 0.0309(10) 0.0104(8) 0.0109(8) 0.0104(8)
C14 0.038(3) 0.040(3) 0.032(2) 0.004(2) 0.0032(19) 0.010(2)
C15 0.031(3) 0.077(4) 0.054(3) 0.033(3) 0.014(2) 0.009(3)
C16 0.033(3) 0.041(3) 0.070(4) -0.011(3) -0.006(3) 0.020(2)
C14B 0.027(3) 0.098(6) 0.056(4) -0.012(4) 0.005(2) 0.012(3)
C15B 0.030(2) 0.061(3) 0.045(3) 0.022(2) 0.020(2) 0.019(2)
C16B 0.047(3) 0.101(5) 0.052(4) 0.047(4) 0.024(3) 0.045(4)
C20 0.0419(14) 0.0511(16) 0.0506(16) 0.0246(13) 0.0028(12) -0.0135(12)
C21 0.0349(12) 0.0389(13) 0.0475(14) 0.0257(11) 0.0039(10) 0.0031(10)
C22 0.072(2) 0.070(2) 0.069(2) 0.0496(18) 0.0342(17) 0.0358(18)
C26 0.0354(13) 0.0537(16) 0.0651(18) 0.0439(15) -0.0042(12) -0.0025(12)
K1 0.0220(2) 0.0399(3) 0.0242(2) 0.01116(18) 0.00333(16) 0.00103(18)
O1 0.0327(8) 0.0419(9) 0.0309(8) 0.0163(7) 0.0059(6) 0.0030(7)
O2 0.0281(8) 0.0463(10) 0.0277(8) 0.0124(7) 0.0018(6) 0.0077(7)
O3 0.0259(8) 0.0444(10) 0.0311(8) 0.0071(7) 0.0016(6) -0.0018(7)
O4 0.0245(7) 0.0443(9) 0.0323(8) 0.0127(7) 0.0082(6) 0.0047(7)
O5 0.0312(8) 0.0532(11) 0.0335(9) 0.0151(8) 0.0114(7) 0.0070(8)
O6 0.0297(8) 0.0551(11) 0.0318(8) 0.0203(8) 0.0018(7) -0.0001(8)
N1 0.0281(10) 0.0405(11) 0.0372(11) 0.0067(9) 0.0027(8) 0.0006(8)
N2 0.0317(10) 0.0440(11) 0.0282(10) 0.0111(8) -0.0013(8) 0.0045(9)
C27 0.0457(15) 0.0359(13) 0.0493(15) 0.0102(11) 0.0015(12) 0.0025(11)
C28 0.0535(17) 0.0458(15) 0.0503(16) 0.0236(13) 0.0007(13) -0.0052(13)
C29 0.0333(12) 0.0572(15) 0.0314(12) 0.0236(11) 0.0123(9) 0.0170(11)
C30 0.0275(11) 0.0621(16) 0.0240(10) 0.0135(10) 0.0046(8) 0.0168(11)
C31 0.0389(13) 0.0501(15) 0.0256(11) 0.0075(10) -0.0057(9) 0.0042(11)
C32 0.0456(14) 0.0460(14) 0.0267(11) 0.0068(10) -0.0017(10) 0.0101(11)
C33 0.0370(14) 0.0413(14) 0.0581(17) -0.0003(12) 0.0089(12) -0.0084(11)
C34 0.0271(12) 0.0580(17) 0.0463(15) -0.0064(13) 0.0027(11) -0.0069(11)
C35 0.0225(10) 0.0596(16) 0.0326(12) 0.0167(11) 0.0016(9) -0.0009(10)
C36 0.0232(10) 0.0559(15) 0.0363(12) 0.0208(11) 0.0092(9) 0.0062(10)
C37 0.0356(12) 0.0499(14) 0.0304(11) 0.0130(10) 0.0089(9) 0.0138(11)
C38 0.0383(13) 0.0440(14) 0.0350(12) 0.0123(10) 0.0017(10) 0.0101(11)
C39 0.0384(13) 0.0482(15) 0.0375(13) 0.0016(11) 0.0029(10) 0.0108(11)
C40 0.0397(14) 0.0615(17) 0.0380(13) 0.0141(12) 0.0130(11) 0.0187(12)
C41 0.0280(11) 0.0714(18) 0.0328(12) 0.0269(12) 0.0082(9) 0.0066(12)
C42 0.0282(11) 0.0621(17) 0.0352(12) 0.0263(12) 0.0018(9) -0.0020(11)
C43 0.0360(13) 0.0514(16) 0.0430(14) 0.0221(12) 0.0008(11) -0.0020(11)
C44 0.0368(13) 0.0483(15) 0.0417(14) 0.0143(12) -0.0042(11) -0.0028(11)
O7 0.097(2) 0.0601(15) 0.0627(15) 0.0198(12) 0.0268(14) 0.0227(14)
C45 0.081(3) 0.061(2) 0.062(2) 0.0109(17) 0.0206(19) 0.0148(19)
C46 0.054(2) 0.122(4) 0.056(2) 0.022(2) 0.0199(16) 0.027(2)
C47 0.076(3) 0.094(3) 0.081(3) 0.034(2) 0.023(2) 0.046(2)
C48 0.062(2) 0.0502(18) 0.089(3) 0.0211(17) 0.0306(19) 0.0150(15)

loop_
_atom_type_symbol
_atom_type_description
_atom_type_scat_dispersion_real
_atom_type_scat_dispersion_imag
_atom_type_scat_source
C C 0.0033 0.0016 'International Tables Vol C Tables 4.2.6.8 and 6.1.1.4'
H H 0.0000 0.0000 'International Tables Vol C Tables 4.2.6.8 and 6.1.1.4'
N N 0.0061 0.0033 'International Tables Vol C Tables 4.2.6.8 and 6.1.1.4'
O O 0.0106 0.0060 'International Tables Vol C Tables 4.2.6.8 and 6.1.1.4'
Si Si 0.0817 0.0704 'International Tables Vol C Tables 4.2.6.8 and 6.1.1.4'
K K 0.2009 0.2494 'International Tables Vol C Tables 4.2.6.8 and 6.1.1.4'
La La -0.2871 2.4523 'International Tables Vol C Tables 4.2.6.8 and 6.1.1.4'

loop_
_geom_angle_atom_site_label_1
_geom_angle_atom_site_label_2
_geom_angle_atom_site_label_3
_geom_angle
Cnt1 La1 C17 113.8
Cnt1 La1 C18 93.9
Cnt1 La1 C19 98.5
Cnt1 La1 C17B 124.0
Cnt1 La1 C18B 102.2
Cnt1 La1 C19B 98.5
Cnt1 La1 C20 120.4
Cnt1 La1 C21 147.0
Cnt1 La1 C26 145.5
Cnt2 La1 C17 116.8
Cnt2 La1 C18 146.4
Cnt2 La1 C19 140.7
Cnt2 La1 C17B 105.4
Cnt2 La1 C18B 134.7
Cnt2 La1 C19B 143.8
Cnt2 La1 C20 113.7
Cnt2 La1 C21 94.0
Cnt2 La1 C26 93.5
Cnt1 La1 Cnt2 117.3
C17 La1 C20 63.98(12)
C17 La1 C18 31.82(16)
C20 La1 C18 51.55(14)
C17 La1 C19 54.82(18)
C20 La1 C19 27.32(14)
C18 La1 C19 29.63(16)
C20 La1 C19B 34.85(15)
C20 La1 C17B 65.25(13)
C19B La1 C17B 52.39(18)
C20 La1 C18B 55.59(14)
C19B La1 C18B 27.78(19)
C17B La1 C18B 29.57(17)
C17 La1 C11 93.03(14)
C20 La1 C11 112.29(9)
C18 La1 C11 124.46(14)
C19 La1 C11 133.32(13)
C19B La1 C11 129.81(14)
C17B La1 C11 82.13(14)
C18B La1 C11 111.68(15)
C17 La1 C12 100.01(14)
C20 La1 C12 90.08(9)
C18 La1 C12 124.38(13)
C19 La1 C12 116.30(13)
C19B La1 C12 118.87(13)
C17B La1 C12 88.54(14)
C18B La1 C12 114.94(14)
C11 La1 C12 28.88(8)
C17 La1 C1 90.01(14)
C20 La1 C1 105.67(10)
C18 La1 C1 69.86(13)
C19 La1 C1 79.75(13)
C19B La1 C1 77.03(14)
C17B La1 C1 100.82(14)
C18B La1 C1 77.69(14)
C11 La1 C1 139.04(8)
C12 La1 C1 163.92(8)
C17 La1 C2 110.18(15)
C20 La1 C2 96.12(9)
C18 La1 C2 81.89(14)
C19 La1 C2 77.27(14)
C19B La1 C2 80.27(14)
C17B La1 C2 121.76(15)
C18B La1 C2 93.40(15)
C11 La1 C2 149.39(9)
C12 La1 C2 148.83(8)
C1 La1 C2 28.46(8)
C17 La1 C10 115.12(13)
C20 La1 C10 137.15(9)
C18 La1 C10 146.10(15)
C19 La1 C10 161.73(13)
C19B La1 C10 157.50(14)
C17B La1 C10 105.89(14)
C18B La1 C10 133.51(15)
C11 La1 C10 28.59(8)
C12 La1 C10 47.09(7)
C1 La1 C10 117.16(8)
C2 La1 C10 120.81(9)
C17 La1 C13 128.21(13)
C20 La1 C13 97.16(9)
C18 La1 C13 145.60(12)
C19 La1 C13 123.75(14)
C19B La1 C13 131.88(14)
C17B La1 C13 116.99(14)
C18B La1 C13 140.40(13)
C11 La1 C13 47.74(7)
C12 La1 C13 28.92(6)
C1 La1 C13 141.44(8)
C2 La1 C13 119.93(8)
C10 La1 C13 47.28(6)
C17 La1 C3 136.16(14)
C20 La1 C3 115.64(9)
C18 La1 C3 110.09(14)
C19 La1 C3 103.20(14)
C19B La1 C3 107.89(14)
C17B La1 C3 147.29(14)
C18B La1 C3 121.09(15)
C11 La1 C3 122.30(8)
C12 La1 C3 123.58(7)
C1 La1 C3 46.52(8)
C2 La1 C3 28.34(9)
C10 La1 C3 94.09(8)
C13 La1 C3 95.62(7)
C17 La1 C5 98.89(13)
C20 La1 C5 133.99(9)
C18 La1 C5 90.61(13)
C19 La1 C5 107.21(13)
C19B La1 C5 102.40(14)
C17B La1 C5 106.44(13)
C18B La1 C5 93.98(13)
C11 La1 C5 110.91(8)
C12 La1 C5 135.88(7)
C1 La1 C5 28.71(8)
C2 La1 C5 47.58(8)
C10 La1 C5 88.80(7)
C13 La1 C5 123.79(7)
C3 La1 C5 47.32(7)
C17 La1 C9 139.82(14)
C20 La1 C9 125.52(9)
C18 La1 C9 170.78(13)
C19 La1 C9 150.81(15)
C19B La1 C9 160.37(15)
C17B La1 C9 128.89(14)
C18B La1 C9 158.46(15)
C11 La1 C9 46.81(7)
C12 La1 C9 46.89(6)
C1 La1 C9 118.36(8)
C2 La1 C9 107.33(8)
C10 La1 C9 28.05(6)
C13 La1 C9 28.71(6)
C3 La1 C9 79.12(8)
C5 La1 C9 95.74(7)
C17 La1 C4 127.47(12)
C20 La1 C4 142.30(8)
C18 La1 C4 115.93(13)
C19 La1 C4 122.88(13)
C19B La1 C4 122.79(13)
C17B La1 C4 134.15(13)
C18B La1 C4 121.63(13)
C11 La1 C4 103.29(8)
C12 La1 C4 118.09(7)
C1 La1 C4 46.48(8)
C2 La1 C4 46.75(8)
C10 La1 C4 75.37(7)
C13 La1 C4 97.62(7)
C3 La1 C4 28.31(7)
C5 La1 C4 28.66(7)
C9 La1 C4 71.94(7)
C17 La1 C26 32.46(13)
C20 La1 C26 50.46(8)
C18 La1 C26 53.24(14)
C19 La1 C26 59.16(14)
C19B La1 C26 54.17(14)
C17B La1 C26 24.13(13)
C18B La1 C26 43.57(14)
C11 La1 C26 75.64(8)
C12 La1 C26 71.51(8)
C1 La1 C26 121.07(9)
C2 La1 C26 134.08(9)
C10 La1 C26 103.80(8)
C13 La1 C26 97.45(8)
C3 La1 C26 162.06(9)
C5 La1 C26 130.56(8)
C9 La1 C26 117.66(8)
C4 La1 C26 157.97(8)
C17 La1 C21 53.58(12)
C20 La1 C21 28.20(8)
C18 La1 C21 59.28(13)
C19 La1 C21 48.56(13)
C19B La1 C21 49.94(13)
C17B La1 C21 49.02(12)
C18B La1 C21 55.72(13)
C11 La1 C21 85.81(8)
C12 La1 C21 68.95(7)
C1 La1 C21 126.96(8)
C2 La1 C21 123.86(8)
C10 La1 C21 113.32(7)
C13 La1 C21 86.41(7)
C3 La1 C21 142.97(8)
C5 La1 C21 149.58(7)
C9 La1 C21 113.67(7)
C4 La1 C21 170.49(7)
C26 La1 C21 27.09(7)
C5 Si1 C8 109.22(14)
C5 Si1 C7 110.78(12)
C8 Si1 C7 108.64(14)
C5 Si1 C6 112.36(11)
C8 Si1 C6 108.34(16)
C7 Si1 C6 107.40(14)
C14B Si2 C16B 114.3(4)
C14B Si2 C13 112.7(2)
C16B Si2 C13 108.3(2)
C15 Si2 C13 115.63(19)
C15 Si2 C16 111.6(3)
C13 Si2 C16 112.7(2)
C14B Si2 C15B 108.1(3)
C16B Si2 C15B 106.9(3)
C13 Si2 C15B 106.02(17)
C15 Si2 C14 105.0(3)
C13 Si2 C14 108.29(17)
C16 Si2 C14 102.3(3)
C2 C1 C5 109.7(3)
C2 C1 La1 75.78(15)
C5 C1 La1 76.01(14)
C3 C2 C1 107.3(3)
C3 C2 La1 76.10(15)
C1 C2 La1 75.76(16)
C2 C3 C4 108.5(2)
C2 C3 La1 75.56(17)
C4 C3 La1 76.59(15)
C3 C4 C5 108.8(2)
C3 C4 La1 75.10(15)
C5 C4 La1 75.02(15)
C1 C5 C4 105.7(2)
C1 C5 Si1 126.5(2)
C4 C5 Si1 127.4(2)
C1 C5 La1 75.28(15)
C4 C5 La1 76.32(14)
Si1 C5 La1 119.01(12)
C10 C9 C13 109.1(2)
C10 C9 La1 75.06(13)
C13 C9 La1 74.85(12)
C9 C10 C11 108.3(2)
C9 C10 La1 76.89(13)
C11 C10 La1 74.12(13)
C10 C11 C12 107.8(2)
C10 C11 La1 77.29(14)
C12 C11 La1 75.67(13)
C11 C12 C13 108.9(2)
C11 C12 La1 75.44(14)
C13 C12 La1 77.09(13)
C12 C13 C9 105.9(2)
C12 C13 Si2 129.47(17)
C9 C13 Si2 124.10(17)
C12 C13 La1 73.99(13)
C9 C13 La1 76.44(12)
Si2 C13 La1 121.39(10)
C18 C17 C26 114.4(4)
C18 C17 La1 80.2(3)
C26 C17 La1 90.2(2)
C19 C18 C17 118.5(5)
C19 C18 La1 76.8(3)
C17 C18 La1 68.0(3)
C20 C19 C18 121.6(5)
C20 C19 La1 72.7(3)
C18 C19 La1 73.6(3)
C26 C17B C18B 109.4(5)
C26 C17B La1 89.9(3)
C18B C17B La1 76.2(3)
C19B C18B C17B 124.9(6)
C19B C18B La1 74.8(4)
C17B C18B La1 74.3(3)
C18B C19B C20 118.5(5)
C18B C19B La1 77.5(4)
C20 C19B La1 69.6(2)
C19 C20 C21 123.5(4)
C21 C20 C19B 106.7(3)
C19 C20 La1 79.9(3)
C21 C20 La1 90.58(15)
C19B C20 La1 75.6(2)
C22 C21 C26 118.2(3)
C22 C21 C20 124.0(3)
C26 C21 C20 117.8(3)
C22 C21 La1 134.32(17)
C26 C21 La1 75.83(16)
C20 C21 La1 61.22(14)
C23B C22 C21 136.3(5)
C21 C22 C23 112.9(4)
C24 C23 C22 121.1(5)
C23 C24 C25 122.3(6)
C26 C25 C24 116.9(5)
C22 C23B C24B 112.4(7)
C23B C24B C25B 120.8(7)
C24B C25B C26 125.9(5)
C17B C26 C21 131.2(4)
C25 C26 C21 128.3(4)
C17B C26 C25B 122.0(4)
C21 C26 C25B 106.4(4)
C25 C26 C17 117.5(4)
C21 C26 C17 114.1(3)
C17B C26 La1 66.0(3)
C25 C26 La1 134.8(3)
C21 C26 La1 77.08(15)
C25B C26 La1 133.2(2)
C17 C26 La1 57.37(18)
O5 K1 O4 118.55(5)
O5 K1 O2 136.74(5)
O4 K1 O2 99.41(5)
O5 K1 O3 95.95(5)
O4 K1 O3 59.47(5)
O2 K1 O3 122.30(5)
O5 K1 O1 96.93(5)
O4 K1 O1 139.82(5)
O2 K1 O1 59.16(5)
O3 K1 O1 101.22(5)
O5 K1 O6 59.82(5)
O4 K1 O6 96.23(5)
O2 K1 O6 98.39(5)
O3 K1 O6 134.00(5)
O1 K1 O6 118.93(5)
O5 K1 N1 60.14(6)
O4 K1 N1 119.71(5)
O2 K1 N1 119.11(6)
O3 K1 N1 60.91(5)
O1 K1 N1 60.95(5)
O6 K1 N1 119.24(6)
O5 K1 N2 120.09(6)
O4 K1 N2 59.94(5)
O2 K1 N2 60.97(5)
O3 K1 N2 118.73(6)
O1 K1 N2 119.19(5)
O6 K1 N2 61.03(6)
N1 K1 N2 179.63(6)
C29 O1 C28 110.35(19)
C29 O1 K1 116.74(14)
C28 O1 K1 115.76(15)
C31 O2 C30 110.62(18)
C31 O2 K1 116.31(13)
C30 O2 K1 115.80(13)
C35 O3 C34 111.18(19)
C35 O3 K1 113.06(14)
C34 O3 K1 117.38(14)
C36 O4 C37 111.21(18)
C36 O4 K1 117.58(14)
C37 O4 K1 118.39(13)
C41 O5 C40 112.1(2)
C41 O5 K1 117.42(15)
C40 O5 K1 118.83(15)
C43 O6 C42 111.0(2)
C43 O6 K1 114.03(14)
C42 O6 K1 111.05(14)
C39 N1 C33 109.7(2)
C39 N1 C27 109.1(2)
C33 N1 C27 109.7(2)
C39 N1 K1 110.48(16)
C33 N1 K1 108.28(16)
C27 N1 K1 109.52(15)
C44 N2 C32 110.9(2)
C44 N2 C38 109.1(2)
C32 N2 C38 109.1(2)
C44 N2 K1 108.54(16)
C32 N2 K1 108.47(15)
C38 N2 K1 110.73(14)
N1 C27 C28 114.6(3)
O1 C28 C27 109.7(2)
O1 C29 C30 109.36(19)
O2 C30 C29 110.22(19)
O2 C31 C32 110.0(2)
N2 C32 C31 113.9(2)
N1 C33 C34 114.4(2)
O3 C34 C33 109.0(2)
O3 C35 C36 109.35(19)
O4 C36 C35 108.94(19)
O4 C37 C38 109.3(2)
N2 C38 C37 113.7(2)
N1 C39 C40 113.5(2)
O5 C40 C39 109.0(2)
O5 C41 C42 108.9(2)
O6 C42 C41 109.9(2)
O6 C43 C44 109.8(2)
N2 C44 C43 113.0(2)
C45 O7 C48 108.3(3)
O7 C45 C46 107.7(3)
C45 C46 C47 99.7(3)
C48 C47 C46 101.8(3)
O7 C48 C47 108.7(3)

loop_
_geom_bond_atom_site_label_1
_geom_bond_atom_site_label_2
_geom_bond_distance
La1 Cnt1 2.610
La1 Cnt2 2.592
La1 C17 2.570(5)
La1 C20 2.689(3)
La1 C18 2.732(5)
La1 C19 2.772(6)
La1 C19B 2.779(6)
La1 C17B 2.787(6)
La1 C18B 2.812(6)
La1 C11 2.827(2)
La1 C12 2.830(2)
La1 C1 2.865(3)
La1 C2 2.866(3)
La1 C10 2.867(2)
La1 C13 2.870(2)
La1 C3 2.872(3)
La1 C5 2.875(2)
La1 C9 2.890(2)
La1 C4 2.891(3)
La1 C26 3.052(3)
La1 C21 3.068(3)
Si1 C5 1.858(3)
Si1 C8 1.867(3)
Si1 C7 1.873(3)
Si1 C6 1.875(3)
Si2 C14B 1.761(7)
Si2 C16B 1.815(6)
Si2 C15 1.824(6)
Si2 C13 1.848(2)
Si2 C16 1.854(5)
Si2 C15B 1.947(5)
Si2 C14 1.995(5)
C1 C2 1.409(4)
C1 C5 1.423(4)
C2 C3 1.405(4)
C3 C4 1.410(4)
C4 C5 1.427(3)
C9 C10 1.395(3)
C9 C13 1.428(3)
C10 C11 1.406(4)
C11 C12 1.411(4)
C12 C13 1.424(3)
C17 C18 1.461(8)
C17 C26 1.638(6)
C18 C19 1.408(8)
C19 C20 1.292(7)
C17B C26 1.248(7)
C17B C18B 1.429(8)
C18B C19B 1.342(9)
C19B C20 1.640(7)
C20 C21 1.450(4)
C21 C22 1.404(4)
C21 C26 1.433(4)
C22 C23B 1.263(7)
C22 C23 1.530(8)
C23 C24 1.362(9)
C24 C25 1.378(8)
C25 C26 1.268(6)
C23B C24B 1.375(10)
C24B C25B 1.379(10)
C25B C26 1.594(8)
K1 O5 2.8098(17)
K1 O4 2.8245(17)
K1 O2 2.8444(16)
K1 O3 2.8479(17)
K1 O1 2.8484(17)
K1 O6 2.8698(18)
K1 N1 2.989(2)
K1 N2 3.007(2)
O1 C29 1.429(3)
O1 C28 1.431(3)
O2 C31 1.421(3)
O2 C30 1.427(3)
O3 C35 1.425(3)
O3 C34 1.429(3)
O4 C36 1.421(3)
O4 C37 1.430(3)
O5 C41 1.425(3)
O5 C40 1.428(3)
O6 C43 1.422(4)
O6 C42 1.429(3)
N1 C39 1.471(3)
N1 C33 1.473(3)
N1 C27 1.473(3)
N2 C44 1.472(3)
N2 C32 1.478(3)
N2 C38 1.481(3)
C27 C28 1.500(4)
C29 C30 1.487(4)
C31 C32 1.506(4)
C33 C34 1.508(4)
C35 C36 1.497(4)
C37 C38 1.502(4)
C39 C40 1.507(4)
C41 C42 1.482(4)
C43 C44 1.511(4)
O7 C45 1.411(4)
O7 C48 1.419(4)
C45 C46 1.505(6)
C46 C47 1.557(6)
C47 C48 1.479(6)
